data_8105964
loop_
_publ_author_name
'Adesola, Adeleke A.'
'Zamisa, Sizwe J.'
'Omondi, Bernard'

_publ_section_title
;
 Crystal structure of 4-(1-phenylimidazo[1,5-a]pyridin-3-yl)benzoic acid
 (C20H14N2O2)
;
_journal_issue 6
_journal_name_full 'Zeitschrift f\"ur Kristallographie - New Crystal Structures'
_journal_page_first 1157
_journal_page_last 1159
_journal_paper_doi 10.1515/ncrs-2019-0300
_journal_volume 234
_journal_year 2019
_chemical_formula_moiety 'C20 H14 N2 O2'
_chemical_formula_sum 'C20 H14 N2 O2'
_chemical_formula_weight 314.33
_space_group_crystal_system monoclinic
_space_group_IT_number 15
_space_group_name_Hall '-C 2yc'
_space_group_name_H-M_alt 'C 1 2/c 1'
_atom_sites_solution_hydrogens geom
_atom_sites_solution_primary direct
_cell_angle_alpha 90
_cell_angle_beta 104.2800(10)
_cell_angle_gamma 90
_cell_formula_units_Z 8
_cell_length_a 17.8410(5)
_cell_length_b 15.3081(4)
_cell_length_c 11.3881(3)
_cell_measurement_reflns_used 7110
_cell_measurement_temperature 100(2)
_cell_measurement_theta_max 28.69
_cell_measurement_theta_min 2.36
_cell_volume 3014.12(14)
_computing_cell_refinement 'COSMO (Bruker, V1.61, 2009)'
_computing_data_collection 'COSMO (Bruker, V1.61, 2009)'
_computing_data_reduction 'SAINT (Bruker)'
_computing_molecular_graphics 'Olex2 (Dolomanov et al., 2009)'
_computing_publication_material 'Olex2 (Dolomanov et al., 2009)'
_computing_structure_refinement 'ShelXL (Sheldrick, 2015)'
_computing_structure_solution 'ShelXS-2013 (Sheldrick, 2008)'
_diffrn_ambient_temperature 100.15
_diffrn_detector 'Bruker APEX2 area detector'
_diffrn_detector_area_resol_mean 7.9
_diffrn_detector_type 'CCD area detector'
_diffrn_measured_fraction_theta_full 0.978
_diffrn_measured_fraction_theta_max 0.979
_diffrn_measurement_device 'three-circle diffractometer'
_diffrn_measurement_device_type 'Bruker SMART APEX2 area detector'
_diffrn_measurement_method '\w and \f scans'
_diffrn_radiation_monochromator graphite
_diffrn_radiation_probe x-ray
_diffrn_radiation_type MoK\a
_diffrn_radiation_wavelength 0.71073
_diffrn_reflns_av_R_equivalents 0.0184
_diffrn_reflns_av_unetI/netI 0.0199
_diffrn_reflns_Laue_measured_fraction_full 0.978
_diffrn_reflns_Laue_measured_fraction_max 0.979
_diffrn_reflns_limit_h_max 21
_diffrn_reflns_limit_h_min -21
_diffrn_reflns_limit_k_max 18
_diffrn_reflns_limit_k_min -18
_diffrn_reflns_limit_l_max 6
_diffrn_reflns_limit_l_min -13
_diffrn_reflns_number 9187
_diffrn_reflns_point_group_measured_fraction_full 0.978
_diffrn_reflns_point_group_measured_fraction_max 0.979
_diffrn_reflns_theta_full 25.242
_diffrn_reflns_theta_max 25.992
_diffrn_reflns_theta_min 2.343
_diffrn_source 'sealed X-ray tube'
_diffrn_source_type 'sealed X-ray tube'
_diffrn_standards_number 0
_exptl_absorpt_coefficient_mu 0.091
_exptl_absorpt_correction_T_max 0.7457
_exptl_absorpt_correction_T_min 0.5741
_exptl_absorpt_correction_type multi-scan
_exptl_absorpt_process_details
; 'SADABS-2008/1 (Bruker,2008) was used for absorption correction. 
wR2(int) was 0.0467 before and 0.0301 after correction. The Ratio 
of minimum to maximum transmission is 0.7699. The \l/2 correction 
factor is 0.0015.'
;
_exptl_crystal_colour yellow
_exptl_crystal_colour_primary yellow
_exptl_crystal_density_diffrn 1.385
_exptl_crystal_density_meas .
_exptl_crystal_description needle
_exptl_crystal_F_000 1312
_exptl_crystal_size_max 0.27
_exptl_crystal_size_mid 0.16
_exptl_crystal_size_min 0.11
_refine_diff_density_max 0.192
_refine_diff_density_min -0.240
_refine_diff_density_rms 0.043
_refine_ls_extinction_coef .
_refine_ls_extinction_method none
_refine_ls_goodness_of_fit_ref 1.036
_refine_ls_hydrogen_treatment constr
_refine_ls_matrix_type full
_refine_ls_number_parameters 219
_refine_ls_number_reflns 2897
_refine_ls_number_restraints 0
_refine_ls_restrained_S_all 1.036
_refine_ls_R_factor_all 0.0463
_refine_ls_R_factor_gt 0.0364
_refine_ls_shift/su_max 0.000
_refine_ls_shift/su_mean 0.000
_refine_ls_structure_factor_coef Fsqd
_refine_ls_weighting_details 'w=1/[\s^2^(Fo^2^)+(0.0508P)^2^+1.9302P] where P=(Fo^2^+2Fc^2^)/3'
_refine_ls_weighting_scheme calc
_refine_ls_wR_factor_gt 0.0911
_refine_ls_wR_factor_ref 0.0997
_reflns_Friedel_coverage 0.000
_reflns_Friedel_fraction_full .
_reflns_Friedel_fraction_max .
_reflns_number_gt 2410
_reflns_number_total 2897
_reflns_threshold_expression 'I > 2\s(I)'
_cod_data_source_file suppl_ncrs-2019-0300_suppl.cif
_cod_data_source_block ImPhCOOH
_cod_database_code 8105964
_shelx_space_group_comment
;
The symmetry employed for this shelxl refinement is uniquely defined
by the following loop, which should always be used as a source of
symmetry information in preference to the above space-group names.
They are only intended as comments.
;
_shelx_estimated_absorpt_t_max 0.990
_shelx_estimated_absorpt_t_min 0.976
_olex2_refinement_description
;
1. Fixed Uiso
 At 1.2 times of:
  All C(H) groups
 At 1.5 times of:
  All O(H) groups
2. Others
 Fixed Sof: H1(0.5) H2(0.5)
3.a Aromatic/amide H refined with riding coordinates:
 C1(H1A), C2(H2A), C3(H3), C4(H4), C5(H5), C9(H9), C10(H10), C11(H11),
 C12(H12), C15(H15), C16(H16), C18(H18), C19(H19)
3.b Idealised tetrahedral OH refined as rotating group:
 O1(H1), O2(H2)
;
_olex2_diffrn_ambient_temperature_device 'Oxford Cryosystems'
_olex2_submission_special_instructions 'No special instructions were received'

loop_
_space_group_symop_operation_xyz
'x, y, z'
'-x, y, -z+1/2'
'x+1/2, y+1/2, z'
'-x+1/2, y+1/2, -z+1/2'
'-x, -y, -z'
'x, -y, z-1/2'
'-x+1/2, -y+1/2, -z'
'x+1/2, -y+1/2, z-1/2'

loop_
_atom_site_label
_atom_site_type_symbol
_atom_site_fract_x
_atom_site_fract_y
_atom_site_fract_z
_atom_site_U_iso_or_equiv
_atom_site_adp_type
_atom_site_occupancy
_atom_site_site_symmetry_order
_atom_site_calc_flag
_atom_site_refinement_flags_posn
_atom_site_refinement_flags_adp
_atom_site_refinement_flags_occupancy
_atom_site_disorder_assembly
_atom_site_disorder_group
O1 O 0.45803(6) 0.58344(6) 0.89839(9) 0.0332(2) Uani 1 1 d . . . . .
H1 H 0.485522 0.571311 0.967603 0.050 Uiso 0.5 1 calc GR . P A 1
O2 O 0.45394(6) 0.43778(6) 0.88330(10) 0.0336(3) Uani 1 1 d . . . . .
H2 H 0.479068 0.442588 0.955813 0.050 Uiso 0.5 1 calc GR . P B 2
N1 N 0.20104(7) 0.46362(7) 0.31121(11) 0.0273(3) Uani 1 1 d . . . . .
N2 N 0.22653(6) 0.60197(7) 0.27783(11) 0.0261(3) Uani 1 1 d . . . . .
C1 C 0.08324(8) 0.34730(8) 0.17026(15) 0.0323(3) Uani 1 1 d . . . . .
H1A H 0.089667 0.344332 0.255496 0.039 Uiso 1 1 calc R . . . .
C2 C 0.04545(8) 0.28042(9) 0.09727(16) 0.0383(4) Uani 1 1 d . . . . .
H2A H 0.025986 0.232030 0.132816 0.046 Uiso 1 1 calc R . . . .
C3 C 0.03580(8) 0.28345(10) -0.02699(16) 0.0398(4) Uani 1 1 d . . . . .
H3 H 0.010928 0.236780 -0.076569 0.048 Uiso 1 1 calc R . . . .
C4 C 0.06266(8) 0.35498(10) -0.07829(15) 0.0389(4) Uani 1 1 d . . . . .
H4 H 0.055527 0.357907 -0.163668 0.047 Uiso 1 1 calc R . . . .
C5 C 0.09999(8) 0.42253(9) -0.00583(14) 0.0333(3) Uani 1 1 d . . . . .
H5 H 0.117576 0.471745 -0.042280 0.040 Uiso 1 1 calc R . . . .
C6 C 0.11203(7) 0.41922(8) 0.11944(13) 0.0274(3) Uani 1 1 d . . . . .
C7 C 0.15896(8) 0.48505(8) 0.19842(13) 0.0266(3) Uani 1 1 d . . . . .
C8 C 0.17283(8) 0.57220(8) 0.17395(13) 0.0270(3) Uani 1 1 d . . . . .
C9 C 0.14577(8) 0.63081(9) 0.07735(14) 0.0317(3) Uani 1 1 d . . . . .
H9 H 0.106713 0.613206 0.008572 0.038 Uiso 1 1 calc R . . . .
C10 C 0.17598(8) 0.71284(9) 0.08326(15) 0.0357(4) Uani 1 1 d . . . . .
H10 H 0.157382 0.752973 0.019050 0.043 Uiso 1 1 calc R . . . .
C11 C 0.23537(8) 0.73849(9) 0.18550(14) 0.0333(3) Uani 1 1 d . . . . .
H11 H 0.258019 0.794774 0.187020 0.040 Uiso 1 1 calc R . . . .
C12 C 0.25989(8) 0.68422(8) 0.28002(14) 0.0294(3) Uani 1 1 d . . . . .
H12 H 0.299695 0.701931 0.347744 0.035 Uiso 1 1 calc R . . . .
C13 C 0.24128(8) 0.53362(8) 0.35861(13) 0.0261(3) Uani 1 1 d . . . . .
C14 C 0.29179(8) 0.53397(8) 0.48083(13) 0.0264(3) Uani 1 1 d . . . . .
C15 C 0.32061(8) 0.45291(8) 0.52923(13) 0.0285(3) Uani 1 1 d . . . . .
H15 H 0.308096 0.401752 0.481162 0.034 Uiso 1 1 calc R . . . .
C16 C 0.36645(8) 0.44626(8) 0.64448(13) 0.0285(3) Uani 1 1 d . . . . .
H16 H 0.385193 0.390681 0.675557 0.034 Uiso 1 1 calc R . . . .
C17 C 0.38587(7) 0.52053(8) 0.71677(13) 0.0267(3) Uani 1 1 d . . . . .
C18 C 0.35693(8) 0.60152(8) 0.66987(13) 0.0288(3) Uani 1 1 d . . . . .
H18 H 0.369701 0.652565 0.718102 0.035 Uiso 1 1 calc R . . . .
C19 C 0.31004(8) 0.60802(8) 0.55434(13) 0.0291(3) Uani 1 1 d . . . . .
H19 H 0.289904 0.663335 0.524293 0.035 Uiso 1 1 calc R . . . .
C20 C 0.43548(8) 0.51214(8) 0.83985(13) 0.0276(3) Uani 1 1 d . . . . .

loop_
_atom_site_aniso_label
_atom_site_aniso_U_11
_atom_site_aniso_U_22
_atom_site_aniso_U_33
_atom_site_aniso_U_23
_atom_site_aniso_U_13
_atom_site_aniso_U_12
O1 0.0386(6) 0.0243(5) 0.0373(6) -0.0033(4) 0.0102(5) -0.0047(4)
O2 0.0383(6) 0.0238(5) 0.0396(6) 0.0025(4) 0.0112(5) 0.0008(4)
N1 0.0310(6) 0.0199(5) 0.0344(7) -0.0028(4) 0.0143(5) -0.0017(4)
N2 0.0294(6) 0.0172(5) 0.0350(7) -0.0019(4) 0.0141(5) 0.0000(4)
C1 0.0327(7) 0.0216(6) 0.0424(9) 0.0025(6) 0.0086(6) 0.0000(5)
C2 0.0337(8) 0.0205(7) 0.0587(11) 0.0014(7) 0.0076(7) -0.0020(6)
C3 0.0301(7) 0.0288(7) 0.0572(11) -0.0113(7) 0.0045(7) -0.0016(6)
C4 0.0307(7) 0.0438(9) 0.0415(9) -0.0095(7) 0.0076(6) -0.0042(6)
C5 0.0289(7) 0.0317(7) 0.0411(9) -0.0024(6) 0.0124(6) -0.0037(6)
C6 0.0242(7) 0.0208(6) 0.0389(8) -0.0027(6) 0.0107(6) 0.0011(5)
C7 0.0286(7) 0.0206(6) 0.0339(8) -0.0011(5) 0.0142(6) 0.0005(5)
C8 0.0272(7) 0.0203(6) 0.0365(8) -0.0031(5) 0.0136(6) -0.0004(5)
C9 0.0313(7) 0.0240(7) 0.0404(8) 0.0009(6) 0.0100(6) 0.0019(6)
C10 0.0382(8) 0.0222(7) 0.0470(9) 0.0062(6) 0.0113(7) 0.0034(6)
C11 0.0373(8) 0.0177(6) 0.0485(9) 0.0006(6) 0.0171(7) -0.0005(5)
C12 0.0332(7) 0.0167(6) 0.0416(9) -0.0038(5) 0.0157(6) -0.0025(5)
C13 0.0290(7) 0.0187(6) 0.0343(8) -0.0010(5) 0.0151(6) 0.0002(5)
C14 0.0281(7) 0.0209(6) 0.0342(8) -0.0014(5) 0.0156(6) -0.0028(5)
C15 0.0320(7) 0.0183(6) 0.0379(8) -0.0026(5) 0.0138(6) -0.0037(5)
C16 0.0307(7) 0.0177(6) 0.0400(8) 0.0022(5) 0.0140(6) -0.0021(5)
C17 0.0259(7) 0.0221(6) 0.0358(8) -0.0003(5) 0.0147(6) -0.0027(5)
C18 0.0339(7) 0.0196(6) 0.0359(8) -0.0044(5) 0.0142(6) -0.0018(5)
C19 0.0354(7) 0.0190(6) 0.0361(8) -0.0002(5) 0.0149(6) 0.0025(5)
C20 0.0277(7) 0.0212(6) 0.0375(8) -0.0008(6) 0.0150(6) -0.0027(5)

loop_
_atom_type_symbol
_atom_type_description
_atom_type_scat_dispersion_real
_atom_type_scat_dispersion_imag
_atom_type_scat_source
C C 0.0033 0.0016 'International Tables Vol C Tables 4.2.6.8 and 6.1.1.4'
H H 0.0000 0.0000 'International Tables Vol C Tables 4.2.6.8 and 6.1.1.4'
N N 0.0061 0.0033 'International Tables Vol C Tables 4.2.6.8 and 6.1.1.4'
O O 0.0106 0.0060 'International Tables Vol C Tables 4.2.6.8 and 6.1.1.4'

loop_
_geom_angle_atom_site_label_1
_geom_angle_atom_site_label_2
_geom_angle_atom_site_label_3
_geom_angle
_geom_angle_site_symmetry_1
_geom_angle_site_symmetry_3
C20 O1 H1 109.5 . .
C20 O2 H2 109.5 . .
C13 N1 C7 107.86(11) . .
C12 N2 C8 120.66(12) . .
C13 N2 C8 107.17(11) . .
C13 N2 C12 131.82(12) . .
C2 C1 H1A 119.7 . .
C2 C1 C6 120.50(15) . .
C6 C1 H1A 119.7 . .
C1 C2 H2A 119.7 . .
C3 C2 C1 120.57(14) . .
C3 C2 H2A 119.7 . .
C2 C3 H3 120.3 . .
C4 C3 C2 119.38(14) . .
C4 C3 H3 120.3 . .
C3 C4 H4 119.8 . .
C3 C4 C5 120.35(16) . .
C5 C4 H4 119.8 . .
C4 C5 H5 119.6 . .
C4 C5 C6 120.89(14) . .
C6 C5 H5 119.6 . .
C1 C6 C7 119.93(13) . .
C5 C6 C1 118.27(13) . .
C5 C6 C7 121.61(13) . .
N1 C7 C6 120.81(12) . .
N1 C7 C8 109.60(12) . .
C8 C7 C6 129.47(13) . .
N2 C8 C9 118.87(12) . .
C7 C8 N2 105.06(12) . .
C7 C8 C9 136.06(13) . .
C8 C9 H9 120.2 . .
C10 C9 C8 119.56(14) . .
C10 C9 H9 120.2 . .
C9 C10 H10 120.0 . .
C9 C10 C11 120.05(14) . .
C11 C10 H10 120.0 . .
C10 C11 H11 119.5 . .
C12 C11 C10 120.94(13) . .
C12 C11 H11 119.5 . .
N2 C12 H12 120.3 . .
C11 C12 N2 119.47(13) . .
C11 C12 H12 120.3 . .
N1 C13 N2 110.30(12) . .
N1 C13 C14 122.36(12) . .
N2 C13 C14 127.33(11) . .
C15 C14 C13 116.85(11) . .
C19 C14 C13 124.85(12) . .
C19 C14 C15 118.22(13) . .
C14 C15 H15 119.4 . .
C16 C15 C14 121.14(12) . .
C16 C15 H15 119.4 . .
C15 C16 H16 119.7 . .
C15 C16 C17 120.51(12) . .
C17 C16 H16 119.7 . .
C16 C17 C18 118.85(13) . .
C16 C17 C20 119.71(12) . .
C18 C17 C20 121.45(12) . .
C17 C18 H18 119.7 . .
C19 C18 C17 120.61(12) . .
C19 C18 H18 119.7 . .
C14 C19 H19 119.7 . .
C18 C19 C14 120.65(12) . .
C18 C19 H19 119.7 . .
O1 C20 C17 117.21(12) . .
O2 C20 O1 123.13(13) . .
O2 C20 C17 119.66(12) . .

loop_
_geom_bond_atom_site_label_1
_geom_bond_atom_site_label_2
_geom_bond_distance
_geom_bond_site_symmetry_2
O1 H1 0.8400 .
O1 C20 1.2904(16) .
O2 H2 0.8400 .
O2 C20 1.2525(16) .
N1 C7 1.3584(18) .
N1 C13 1.3281(17) .
N2 C8 1.4021(18) .
N2 C12 1.3902(16) .
N2 C13 1.3752(17) .
C1 H1A 0.9500 .
C1 C2 1.385(2) .
C1 C6 1.3991(19) .
C2 H2A 0.9500 .
C2 C3 1.383(2) .
C3 H3 0.9500 .
C3 C4 1.381(2) .
C4 H4 0.9500 .
C4 C5 1.387(2) .
C5 H5 0.9500 .
C5 C6 1.390(2) .
C6 C7 1.4678(19) .
C7 C8 1.3973(18) .
C8 C9 1.409(2) .
C9 H9 0.9500 .
C9 C10 1.3615(19) .
C10 H10 0.9500 .
C10 C11 1.423(2) .
C11 H11 0.9500 .
C11 C12 1.345(2) .
C12 H12 0.9500 .
C13 C14 1.460(2) .
C14 C15 1.4030(18) .
C14 C19 1.3992(18) .
C15 H15 0.9500 .
C15 C16 1.368(2) .
C16 H16 0.9500 .
C16 C17 1.3963(19) .
C17 C18 1.3976(18) .
C17 C20 1.467(2) .
C18 H18 0.9500 .
C18 C19 1.377(2) .
C19 H19 0.9500 .

loop_
_geom_torsion_atom_site_label_1
_geom_torsion_atom_site_label_2
_geom_torsion_atom_site_label_3
_geom_torsion_atom_site_label_4
_geom_torsion
_geom_torsion_site_symmetry_1
_geom_torsion_site_symmetry_2
_geom_torsion_site_symmetry_3
_geom_torsion_site_symmetry_4
N1 C7 C8 N2 0.76(14) . . . .
N1 C7 C8 C9 -177.94(15) . . . .
N1 C13 C14 C15 24.33(19) . . . .
N1 C13 C14 C19 -152.31(13) . . . .
N2 C8 C9 C10 4.4(2) . . . .
N2 C13 C14 C15 -157.00(13) . . . .
N2 C13 C14 C19 26.4(2) . . . .
C1 C2 C3 C4 -1.5(2) . . . .
C1 C6 C7 N1 27.01(19) . . . .
C1 C6 C7 C8 -157.41(14) . . . .
C2 C1 C6 C5 1.5(2) . . . .
C2 C1 C6 C7 -173.60(12) . . . .
C2 C3 C4 C5 1.0(2) . . . .
C3 C4 C5 C6 0.9(2) . . . .
C4 C5 C6 C1 -2.1(2) . . . .
C4 C5 C6 C7 172.97(13) . . . .
C5 C6 C7 N1 -147.97(13) . . . .
C5 C6 C7 C8 27.6(2) . . . .
C6 C1 C2 C3 0.2(2) . . . .
C6 C7 C8 N2 -175.22(13) . . . .
C6 C7 C8 C9 6.1(3) . . . .
C7 N1 C13 N2 -0.19(15) . . . .
C7 N1 C13 C14 178.68(12) . . . .
C7 C8 C9 C10 -177.01(15) . . . .
C8 N2 C12 C11 5.82(19) . . . .
C8 N2 C13 N1 0.67(14) . . . .
C8 N2 C13 C14 -178.13(12) . . . .
C8 C9 C10 C11 1.0(2) . . . .
C9 C10 C11 C12 -3.3(2) . . . .
C10 C11 C12 N2 -0.2(2) . . . .
C12 N2 C8 C7 173.08(11) . . . .
C12 N2 C8 C9 -7.95(18) . . . .
C12 N2 C13 N1 -172.33(13) . . . .
C12 N2 C13 C14 8.9(2) . . . .
C13 N1 C7 C6 176.01(12) . . . .
C13 N1 C7 C8 -0.37(15) . . . .
C13 N2 C8 C7 -0.85(14) . . . .
C13 N2 C8 C9 178.12(12) . . . .
C13 N2 C12 C11 178.03(13) . . . .
C13 C14 C15 C16 -177.95(12) . . . .
C13 C14 C19 C18 178.44(12) . . . .
C14 C15 C16 C17 -0.2(2) . . . .
C15 C14 C19 C18 1.8(2) . . . .
C15 C16 C17 C18 0.8(2) . . . .
C15 C16 C17 C20 -179.62(12) . . . .
C16 C17 C18 C19 0.0(2) . . . .
C16 C17 C20 O1 173.24(12) . . . .
C16 C17 C20 O2 -6.80(19) . . . .
C17 C18 C19 C14 -1.3(2) . . . .
C18 C17 C20 O1 -7.17(19) . . . .
C18 C17 C20 O2 172.80(13) . . . .
C19 C14 C15 C16 -1.1(2) . . . .
C20 C17 C18 C19 -179.60(12) . . . .
